data_4076782
loop_
_publ_author_name
'Lu, Shixiang'
'Jin, Guo-Xin'
'Eibl, Stefan'
'Herberhold, Max'
'Xin, Yan'

_publ_section_title
;
 Dinuclear Half-Sandwich Complexes Containing Bridging
 1,2-Dicarba-closo-dodecaborane-1,2-dichalcogenolato Ligands. Molecular
 Structures of Cp2Fe2(CO)3[\m-Se2C2(B10H10)], Cp2Ru2[\m-S2C2(B10H10)]2,
 and Cp*2Ru2(\m-Se)[\m-Se2C2(B10H10)]
;
_journal_issue 12
_journal_name_full Organometallics
_journal_page_first 2533
_journal_paper_doi 10.1021/om020022p
_journal_volume 21
_journal_year 2002
_chemical_formula_sum 'C22 H40 B10 Ru2 Se3'
_chemical_formula_weight 851.66
_chemical_name_systematic
; 
 ? 
;
_space_group_IT_number 14
_symmetry_cell_setting monoclinic
_symmetry_space_group_name_Hall '-P 2yn'
_symmetry_space_group_name_H-M 'P 1 21/n 1'
_atom_sites_solution_hydrogens geom
_atom_sites_solution_primary direct
_atom_sites_solution_secondary difmap
_audit_creation_method SHELXL
_cell_angle_alpha 90.00
_cell_angle_beta 117.020(10)
_cell_angle_gamma 90.00
_cell_formula_units_Z 4
_cell_length_a 17.406(4)
_cell_length_b 11.362(2)
_cell_length_c 17.428(4)
_cell_measurement_reflns_used 33
_cell_measurement_temperature 293(2)
_cell_measurement_theta_max 9.76
_cell_measurement_theta_min 4.83
_cell_volume 3070.5(12)
_computing_structure_refinement 'SHELXL-93 (Sheldrick, 1993)'
_computing_structure_solution 'SHELXS-86 (Sheldrick, 1990)'
_diffrn_ambient_temperature 293(2)
_diffrn_measurement_device 'Siemens P4 diffractometer'
_diffrn_measurement_method '\w scans'
_diffrn_radiation_monochromator graphite
_diffrn_radiation_source 'fine-focus sealed tube'
_diffrn_radiation_type MoK\a
_diffrn_radiation_wavelength 0.71073
_diffrn_reflns_av_R_equivalents 0.0287
_diffrn_reflns_av_sigmaI/netI 0.0845
_diffrn_reflns_limit_h_max 18
_diffrn_reflns_limit_h_min -1
_diffrn_reflns_limit_k_max 13
_diffrn_reflns_limit_k_min -1
_diffrn_reflns_limit_l_max 18
_diffrn_reflns_limit_l_min -20
_diffrn_reflns_number 6706
_diffrn_reflns_theta_max 25.05
_diffrn_reflns_theta_min 2.22
_diffrn_standards_decay_% 0
_diffrn_standards_interval_count 100
_diffrn_standards_number 3
_exptl_absorpt_coefficient_mu 4.554
_exptl_absorpt_correction_T_max 0.987
_exptl_absorpt_correction_T_min 0.432
_exptl_absorpt_correction_type empirical
_exptl_crystal_colour Black
_exptl_crystal_density_diffrn 1.842
_exptl_crystal_description Plate
_exptl_crystal_F_000 1648
_exptl_crystal_size_max 0.54
_exptl_crystal_size_mid 0.44
_exptl_crystal_size_min 0.36
_refine_diff_density_max 0.674
_refine_diff_density_min -0.787
_refine_diff_density_rms 0.127
_refine_ls_extinction_method none
_refine_ls_goodness_of_fit_all 0.850
_refine_ls_goodness_of_fit_obs 1.007
_refine_ls_matrix_type full
_refine_ls_number_parameters 344
_refine_ls_number_reflns 5284
_refine_ls_number_restraints 0
_refine_ls_restrained_S_all 0.850
_refine_ls_restrained_S_obs 1.007
_refine_ls_R_factor_all 0.0662
_refine_ls_R_factor_obs 0.0359
_refine_ls_shift/esd_max -0.003
_refine_ls_shift/esd_mean 0.000
_refine_ls_structure_factor_coef Fsqd
_refine_ls_weighting_details 'w=1/[\s^2^(Fo^2^)+(0.0280P)^2^+0.0000P] where P=(Fo^2^+2Fc^2^)/3'
_refine_ls_weighting_scheme calc
_refine_ls_wR_factor_all 0.0754
_refine_ls_wR_factor_obs 0.0705
_reflns_number_observed 3419
_reflns_number_total 5284
_reflns_observed_criterion >2sigma(I)
_cod_data_source_file om020022p.cif
_cod_data_source_block l009
_cod_depositor_comments
;
The following automatic conversions were performed:

'_symmetry_cell_setting' value 'Monoclinic' changed to 'monoclinic'
according to /home/saulius/struct/CIF-dictionaries/cif_core.dic
dictionary named 'cif_core.dic' version 2.4.1 from
2010-06-29.

'_exptl_absorpt_correction_type' value 'Empirical'
changed to 'empirical' according to
/home/saulius/struct/CIF-dictionaries/cif_core.dic dictionary named
'cif_core.dic' version 2.4.1 from 2010-06-29.

Automatic conversion script
Id: cif_fix_values 1715 2011-07-08 13:25:40Z adriana 

The following automatic conversions were performed:

'_refine_ls_weighting_scheme' value 'calc
w=1/[\s^2^(Fo^2^)+(0.0280P)^2^+0.0000P] where P=(Fo^2^+2Fc^2^)/3' was
changed to 'calc'. New tag '_refine_ls_weighting_details' was
created. The value of the new tag was set to
'w=1/[\s^2^(Fo^2^)+(0.0280P)^2^+0.0000P] where P=(Fo^2^+2Fc^2^)/3'.

Automatic conversion script
Id: cif_fix_values 3143 2015-03-26 13:38:13Z robertas 
;
_cod_original_cell_volume 3070.5(11)
_cod_original_sg_symbol_H-M P21/n
_cod_database_code 4076782

loop_
_symmetry_equiv_pos_as_xyz
'x, y, z'
'-x+1/2, y+1/2, -z+1/2'
'-x, -y, -z'
'x-1/2, -y-1/2, z-1/2'

loop_
_atom_site_aniso_label
_atom_site_aniso_U_11
_atom_site_aniso_U_22
_atom_site_aniso_U_33
_atom_site_aniso_U_23
_atom_site_aniso_U_13
_atom_site_aniso_U_12
Ru1 0.0243(3) 0.0264(3) 0.0203(3) 0.0016(3) 0.0085(2) 0.0030(2)
Ru2 0.0253(3) 0.0255(3) 0.0221(3) -0.0004(3) 0.0075(2) -0.0010(2)
Se1 0.0299(4) 0.0287(4) 0.0257(4) 0.0023(3) 0.0144(3) 0.0003(3)
Se2 0.0301(3) 0.0280(4) 0.0241(3) 0.0013(3) 0.0149(3) -0.0002(3)
Se3 0.0347(4) 0.0417(4) 0.0261(4) -0.0054(4) 0.0130(3) 0.0047(3)
C1 0.026(3) 0.032(4) 0.025(4) 0.004(3) 0.012(3) 0.003(3)
C2 0.028(3) 0.030(4) 0.026(4) -0.001(3) 0.015(3) -0.004(3)
C3 0.026(3) 0.053(5) 0.018(3) -0.002(4) -0.001(3) 0.012(3)
C4 0.030(4) 0.032(4) 0.023(4) 0.012(3) 0.001(3) 0.009(3)
C5 0.028(3) 0.028(4) 0.027(4) 0.005(3) 0.007(3) 0.006(3)
C6 0.022(3) 0.037(4) 0.034(4) 0.010(4) 0.008(3) 0.012(3)
C7 0.027(4) 0.036(4) 0.033(4) 0.012(4) 0.004(3) 0.006(3)
C8 0.059(5) 0.062(6) 0.025(4) -0.003(4) 0.008(4) 0.005(4)
C9 0.051(5) 0.049(5) 0.042(5) 0.015(4) 0.020(4) 0.003(4)
C10 0.044(4) 0.038(5) 0.045(5) -0.003(4) 0.014(4) 0.005(4)
C11 0.042(4) 0.046(5) 0.063(5) 0.012(4) 0.031(4) 0.012(4)
C12 0.038(4) 0.040(5) 0.053(5) -0.007(4) 0.007(4) -0.008(3)
C13 0.032(4) 0.035(4) 0.040(4) -0.009(4) 0.008(3) -0.016(3)
C14 0.033(4) 0.034(4) 0.023(4) -0.004(3) 0.003(3) -0.009(3)
C15 0.022(3) 0.038(4) 0.027(4) -0.012(4) 0.000(3) -0.005(3)
C16 0.017(3) 0.031(4) 0.032(4) -0.005(3) 0.003(3) -0.010(3)
C17 0.028(4) 0.033(4) 0.036(4) -0.009(4) 0.007(3) -0.011(3)
C18 0.059(5) 0.029(4) 0.060(6) 0.001(4) 0.020(4) 0.002(4)
C19 0.041(4) 0.052(5) 0.031(4) -0.011(4) 0.010(3) -0.004(4)
C20 0.045(4) 0.043(5) 0.035(4) 0.009(4) 0.005(4) 0.001(4)
C21 0.031(4) 0.060(5) 0.044(5) -0.009(4) 0.010(4) -0.013(4)
C22 0.050(5) 0.056(5) 0.050(5) 0.007(5) 0.018(4) -0.018(4)
B3 0.028(4) 0.028(4) 0.032(4) 0.003(4) 0.006(4) 0.002(3)
B4 0.036(4) 0.038(5) 0.041(5) -0.007(4) 0.024(4) 0.009(4)
B5 0.036(4) 0.047(5) 0.028(5) -0.005(4) 0.016(4) 0.001(4)
B6 0.029(4) 0.042(5) 0.022(4) -0.006(4) 0.011(3) 0.000(4)
B7 0.047(5) 0.032(5) 0.035(5) 0.006(4) 0.025(4) 0.003(4)
B8 0.039(5) 0.038(5) 0.038(5) 0.002(4) 0.013(4) 0.015(4)
B9 0.051(5) 0.042(6) 0.044(5) -0.010(5) 0.029(4) 0.005(4)
B10 0.047(5) 0.035(5) 0.036(5) -0.015(4) 0.017(4) -0.003(4)
B11 0.038(4) 0.029(5) 0.041(5) -0.008(4) 0.021(4) -0.006(4)
B12 0.062(6) 0.027(5) 0.046(5) -0.005(5) 0.021(5) 0.008(5)

loop_
_atom_site_label
_atom_site_type_symbol
_atom_site_fract_x
_atom_site_fract_y
_atom_site_fract_z
_atom_site_U_iso_or_equiv
_atom_site_thermal_displace_type
_atom_site_occupancy
_atom_site_calc_flag
_atom_site_refinement_flags
Ru1 Ru 0.64921(3) 0.44828(5) 0.33669(3) 0.02426(13) Uani 1 d .
Ru2 Ru 0.48818(3) 0.44029(5) 0.20228(3) 0.02554(14) Uani 1 d .
Se1 Se 0.51764(4) 0.48402(6) 0.34838(4) 0.0274(2) Uani 1 d .
Se2 Se 0.58718(4) 0.62036(6) 0.23366(4) 0.0264(2) Uani 1 d .
Se3 Se 0.61874(4) 0.38946(7) 0.19079(4) 0.0345(2) Uani 1 d .
C1 C 0.5074(4) 0.6573(6) 0.3526(4) 0.028(2) Uani 1 d .
C2 C 0.5465(4) 0.7303(6) 0.2970(4) 0.0274(15) Uani 1 d .
C3 C 0.7353(4) 0.4387(7) 0.4783(4) 0.036(2) Uani 1 d .
C4 C 0.7049(4) 0.3221(6) 0.4446(4) 0.032(2) Uani 1 d .
C5 C 0.7356(4) 0.2956(6) 0.3844(4) 0.030(2) Uani 1 d .
C6 C 0.7838(4) 0.3960(6) 0.3797(4) 0.033(2) Uani 1 d .
C7 C 0.7838(4) 0.4801(6) 0.4373(4) 0.036(2) Uani 1 d .
C8 C 0.7257(5) 0.4920(7) 0.5520(4) 0.053(2) Uani 1 d .
H8A H 0.7593(21) 0.4479(22) 0.6035(7) 0.053 Uiso 1 calc R
H8B H 0.6662(6) 0.4903(34) 0.5399(12) 0.053 Uiso 1 calc R
H8C H 0.7456(25) 0.5720(13) 0.5599(17) 0.053 Uiso 1 calc R
C9 C 0.6577(4) 0.2392(7) 0.4745(5) 0.048(2) Uani 1 d .
H9A H 0.6156(17) 0.2819(8) 0.4846(24) 0.048 Uiso 1 calc R
H9B H 0.6978(5) 0.2019(26) 0.5269(14) 0.048 Uiso 1 calc R
H9C H 0.6293(21) 0.1804(21) 0.4312(12) 0.048 Uiso 1 calc R
C10 C 0.7251(4) 0.1811(6) 0.3414(5) 0.044(2) Uani 1 d .
H10A H 0.7696(14) 0.1284(11) 0.3784(10) 0.044 Uiso 1 calc R
H10B H 0.7289(23) 0.1915(8) 0.2886(12) 0.044 Uiso 1 calc R
H10C H 0.6697(10) 0.1486(16) 0.3290(21) 0.044 Uiso 1 calc R
C11 C 0.8359(4) 0.4038(6) 0.3312(5) 0.048(2) Uani 1 d .
H11A H 0.8106(15) 0.3544(27) 0.2811(15) 0.048 Uiso 1 calc R
H11B H 0.8938(8) 0.3783(34) 0.3676(10) 0.048 Uiso 1 calc R
H11C H 0.8367(21) 0.4838(9) 0.3139(22) 0.048 Uiso 1 calc R
C12 C 0.8329(4) 0.5945(6) 0.4597(5) 0.049(2) Uani 1 d .
H12A H 0.8133(18) 0.6427(16) 0.4925(22) 0.049 Uiso 1 calc R
H12B H 0.8233(20) 0.6349(17) 0.4077(5) 0.049 Uiso 1 calc R
H12C H 0.8934(5) 0.5788(7) 0.4931(22) 0.049 Uiso 1 calc R
C13 C 0.4245(4) 0.2774(6) 0.1356(5) 0.038(2) Uani 1 d .
C14 C 0.4157(4) 0.3646(6) 0.0728(4) 0.034(2) Uani 1 d .
C15 C 0.3657(4) 0.4578(6) 0.0790(4) 0.033(2) Uani 1 d .
C16 C 0.3448(4) 0.4316(6) 0.1454(4) 0.030(2) Uani 1 d .
C17 C 0.3814(4) 0.3198(6) 0.1820(4) 0.035(2) Uani 1 d .
C18 C 0.4646(5) 0.1583(6) 0.1426(5) 0.052(2) Uani 1 d .
H18A H 0.5172(14) 0.1664(7) 0.1380(26) 0.052 Uiso 1 calc R
H18B H 0.4254(11) 0.1087(12) 0.0970(15) 0.052 Uiso 1 calc R
H18C H 0.4767(23) 0.1238(15) 0.1972(11) 0.052 Uiso 1 calc R
C19 C 0.4425(4) 0.3479(7) 0.0020(4) 0.044(2) Uani 1 d .
H19A H 0.3989(12) 0.3042(29) -0.0445(11) 0.044 Uiso 1 calc R
H19B H 0.4961(13) 0.3056(28) 0.0243(8) 0.044 Uiso 1 calc R
H19C H 0.4496(23) 0.4235(7) -0.0187(16) 0.044 Uiso 1 calc R
C20 C 0.3372(4) 0.5666(6) 0.0226(4) 0.046(2) Uani 1 d .
H20A H 0.2809(11) 0.5536(13) -0.0243(14) 0.046 Uiso 1 calc R
H20B H 0.3774(14) 0.5826(20) 0.0003(19) 0.046 Uiso 1 calc R
H20C H 0.3352(22) 0.6325(9) 0.0562(7) 0.046 Uiso 1 calc R
C21 C 0.2835(4) 0.4970(7) 0.1693(5) 0.048(2) Uani 1 d .
H21A H 0.3059(13) 0.4975(30) 0.2308(5) 0.048 Uiso 1 calc R
H21B H 0.2283(8) 0.4587(22) 0.1438(22) 0.048 Uiso 1 calc R
H21C H 0.2773(20) 0.5764(12) 0.1486(22) 0.048 Uiso 1 calc R
C22 C 0.3673(4) 0.2541(7) 0.2482(5) 0.054(2) Uani 1 d .
H22A H 0.3124(12) 0.2151(29) 0.2214(6) 0.054 Uiso 1 calc R
H22B H 0.3681(25) 0.3080(8) 0.2910(14) 0.054 Uiso 1 calc R
H22C H 0.4122(15) 0.1968(24) 0.2750(18) 0.054 Uiso 1 calc R
B3 B 0.4371(4) 0.7294(7) 0.2608(5) 0.032(2) Uani 1 d .
H3 H 0.3911(4) 0.6853(7) 0.2015(5) 0.032 Uiso 1 calc R
B4 B 0.4223(5) 0.7280(7) 0.3538(5) 0.036(2) Uani 1 d .
H4 H 0.3674(5) 0.6832(7) 0.3561(5) 0.036 Uiso 1 calc R
B5 B 0.5259(5) 0.7319(8) 0.4451(5) 0.036(2) Uani 1 d .
H5 H 0.5371(5) 0.6898(8) 0.5062(5) 0.036 Uiso 1 calc R
B6 B 0.6047(5) 0.7307(7) 0.4076(5) 0.031(2) Uani 1 d .
H6 H 0.6676(5) 0.6874(7) 0.4441(5) 0.031 Uiso 1 calc R
B7 B 0.4894(5) 0.8561(7) 0.2557(5) 0.036(2) Uani 1 d .
H7 H 0.4781(5) 0.8952(7) 0.1937(5) 0.036 Uiso 1 calc R
B8 B 0.4104(5) 0.8596(7) 0.2933(5) 0.040(2) Uani 1 d .
H8 H 0.3472(5) 0.9019(7) 0.2567(5) 0.040 Uiso 1 calc R
B9 B 0.4674(5) 0.8644(8) 0.4089(6) 0.043(2) Uani 1 d .
H9 H 0.4409(5) 0.9105(8) 0.4471(6) 0.043 Uiso 1 calc R
B10 B 0.5793(5) 0.8640(7) 0.4413(6) 0.040(2) Uani 1 d .
H10 H 0.6254(5) 0.9091(7) 0.5001(6) 0.040 Uiso 1 calc R
B11 B 0.5934(5) 0.8593(7) 0.3459(5) 0.034(2) Uani 1 d .
H11 H 0.6487(5) 0.9004(7) 0.3420(5) 0.034 Uiso 1 calc R
B12 B 0.5079(5) 0.9421(8) 0.3475(6) 0.046(2) Uani 1 d .
H12 H 0.5077(5) 1.0389(8) 0.3455(6) 0.046 Uiso 1 calc R

loop_
_atom_type_symbol
_atom_type_description
_atom_type_scat_dispersion_real
_atom_type_scat_dispersion_imag
_atom_type_scat_source
C C 0.0033 0.0016 'International Tables Vol C Tables 4.2.6.8 and 6.1.1.4'
H H 0.0000 0.0000 'International Tables Vol C Tables 4.2.6.8 and 6.1.1.4'
B B 0.0013 0.0007 'International Tables Vol C Tables 4.2.6.8 and 6.1.1.4'
Se Se -0.0929 2.2259 'International Tables Vol C Tables 4.2.6.8 and 6.1.1.4'
Ru Ru -1.2594 0.8363 'International Tables Vol C Tables 4.2.6.8 and 6.1.1.4'

loop_
_geom_angle_atom_site_label_1
_geom_angle_atom_site_label_2
_geom_angle_atom_site_label_3
_geom_angle
C6 Ru1 C5 38.3(2)
C6 Ru1 C4 63.0(2)
C5 Ru1 C4 37.3(2)
C6 Ru1 C7 36.6(2)
C5 Ru1 C7 62.3(2)
C4 Ru1 C7 62.4(2)
C6 Ru1 C3 62.2(2)
C5 Ru1 C3 62.8(2)
C4 Ru1 C3 38.1(2)
C7 Ru1 C3 36.9(2)
C6 Ru1 Se1 157.0(2)
C5 Ru1 Se1 127.6(2)
C4 Ru1 Se1 95.9(2)
C7 Ru1 Se1 127.0(2)
C3 Ru1 Se1 95.8(2)
C6 Ru1 Se3 88.5(2)
C5 Ru1 Se3 88.0(2)
C4 Ru1 Se3 120.8(2)
C7 Ru1 Se3 121.2(2)
C3 Ru1 Se3 148.9(2)
Se1 Ru1 Se3 111.51(3)
C6 Ru1 Se2 119.7(2)
C5 Ru1 Se2 150.9(2)
C4 Ru1 Se2 169.5(2)
C7 Ru1 Se2 112.9(2)
C3 Ru1 Se2 132.5(2)
Se1 Ru1 Se2 79.40(3)
Se3 Ru1 Se2 69.71(3)
C6 Ru1 Ru2 144.0(2)
C5 Ru1 Ru2 124.1(2)
C4 Ru1 Ru2 126.5(2)
C7 Ru1 Ru2 171.1(2)
C3 Ru1 Ru2 149.6(2)
Se1 Ru1 Ru2 55.54(3)
Se3 Ru1 Ru2 56.12(2)
Se2 Ru1 Ru2 58.38(2)
C14 Ru2 C13 38.0(2)
C14 Ru2 C17 62.8(2)
C13 Ru2 C17 37.5(2)
C14 Ru2 C16 61.5(2)
C13 Ru2 C16 62.2(2)
C17 Ru2 C16 37.7(2)
C14 Ru2 C15 36.9(2)
C13 Ru2 C15 62.4(3)
C17 Ru2 C15 62.4(3)
C16 Ru2 C15 36.3(2)
C14 Ru2 Se1 155.8(2)
C13 Ru2 Se1 123.1(2)
C17 Ru2 Se1 93.3(2)
C16 Ru2 Se1 97.8(2)
C15 Ru2 Se1 130.3(2)
C14 Ru2 Se3 86.9(2)
C13 Ru2 Se3 91.3(2)
C17 Ru2 Se3 126.1(2)
C16 Ru2 Se3 148.1(2)
C15 Ru2 Se3 117.2(2)
Se1 Ru2 Se3 112.12(3)
C14 Ru2 Se2 123.2(2)
C13 Ru2 Se2 155.7(2)
C17 Ru2 Se2 164.6(2)
C16 Ru2 Se2 129.6(2)
C15 Ru2 Se2 112.8(2)
Se1 Ru2 Se2 79.08(3)
Se3 Ru2 Se2 69.28(3)
C14 Ru2 Ru1 141.6(2)
C13 Ru2 Ru1 124.0(2)
C17 Ru2 Ru1 128.6(2)
C16 Ru2 Ru1 153.1(2)
C15 Ru2 Ru1 168.9(2)
Se1 Ru2 Ru1 56.03(2)
Se3 Ru2 Ru1 56.24(3)
Se2 Ru2 Ru1 57.35(2)
C1 Se1 Ru2 105.4(2)
C1 Se1 Ru1 105.9(2)
Ru2 Se1 Ru1 68.43(3)
C2 Se2 Ru1 103.6(2)
C2 Se2 Ru2 104.1(2)
Ru1 Se2 Ru2 64.28(3)
Ru2 Se3 Ru1 67.64(3)
C2 C1 B4 111.5(5)
C2 C1 B5 110.7(5)
B4 C1 B5 63.0(4)
C2 C1 B3 61.3(4)
B4 C1 B3 61.8(4)
B5 C1 B3 112.9(5)
C2 C1 B6 61.3(4)
B4 C1 B6 113.9(5)
B5 C1 B6 61.6(4)
B3 C1 B6 112.9(5)
C2 C1 Se1 114.3(4)
B4 C1 Se1 124.5(5)
B5 C1 Se1 123.0(4)
B3 C1 Se1 118.5(4)
B6 C1 Se1 114.6(4)
C1 C2 B11 111.8(5)
C1 C2 B7 110.8(5)
B11 C2 B7 62.9(4)
C1 C2 B3 61.6(4)
B11 C2 B3 112.8(5)
B7 C2 B3 60.8(4)
C1 C2 B6 62.0(4)
B11 C2 B6 62.2(4)
B7 C2 B6 113.8(5)
B3 C2 B6 113.7(5)
C1 C2 Se2 110.9(4)
B11 C2 Se2 127.2(4)
B7 C2 Se2 125.3(4)
B3 C2 Se2 114.0(4)
B6 C2 Se2 116.3(4)
C7 C3 C4 107.0(6)
C7 C3 C8 128.7(7)
C4 C3 C8 123.8(7)
C7 C3 Ru1 71.3(4)
C4 C3 Ru1 70.0(3)
C8 C3 Ru1 130.4(5)
C5 C4 C3 107.8(6)
C5 C4 C9 125.5(7)
C3 C4 C9 126.4(6)
C5 C4 Ru1 70.9(4)
C3 C4 Ru1 71.9(4)
C9 C4 Ru1 127.5(4)
C4 C5 C6 107.6(6)
C4 C5 C10 124.6(6)
C6 C5 C10 127.7(6)
C4 C5 Ru1 71.8(4)
C6 C5 Ru1 70.7(3)
C10 C5 Ru1 126.9(5)
C7 C6 C5 108.1(6)
C7 C6 C11 124.6(6)
C5 C6 C11 126.7(6)
C7 C6 Ru1 73.1(4)
C5 C6 Ru1 71.0(3)
C11 C6 Ru1 128.2(5)
C6 C7 C3 109.5(6)
C6 C7 C12 126.5(6)
C3 C7 C12 123.8(7)
C6 C7 Ru1 70.4(4)
C3 C7 Ru1 71.8(4)
C12 C7 Ru1 127.9(5)
C3 C8 H8A 109.5(4)
C3 C8 H8B 109.5(4)
H8A C8 H8B 109.5
C3 C8 H8C 109.5(4)
H8A C8 H8C 109.5
H8B C8 H8C 109.5
C4 C9 H9A 109.5(4)
C4 C9 H9B 109.5(4)
H9A C9 H9B 109.5
C4 C9 H9C 109.5(4)
H9A C9 H9C 109.5
H9B C9 H9C 109.5
C5 C10 H10A 109.5(4)
C5 C10 H10B 109.5(4)
H10A C10 H10B 109.5
C5 C10 H10C 109.5(4)
H10A C10 H10C 109.5
H10B C10 H10C 109.5
C6 C11 H11A 109.5(4)
C6 C11 H11B 109.5(4)
H11A C11 H11B 109.5
C6 C11 H11C 109.5(4)
H11A C11 H11C 109.5
H11B C11 H11C 109.5
C7 C12 H12A 109.5(4)
C7 C12 H12B 109.5(4)
H12A C12 H12B 109.5
C7 C12 H12C 109.5(4)
H12A C12 H12C 109.5
H12B C12 H12C 109.5
C17 C13 C14 107.5(6)
C17 C13 C18 127.5(7)
C14 C13 C18 124.7(7)
C17 C13 Ru2 71.5(4)
C14 C13 Ru2 71.0(4)
C18 C13 Ru2 127.7(5)
C15 C14 C13 108.6(6)
C15 C14 C19 125.9(6)
C13 C14 C19 124.8(6)
C15 C14 Ru2 73.4(4)
C13 C14 Ru2 71.0(4)
C19 C14 Ru2 129.7(4)
C16 C15 C14 107.9(6)
C16 C15 C20 125.5(6)
C14 C15 C20 126.7(6)
C16 C15 Ru2 71.3(4)
C14 C15 Ru2 69.8(4)
C20 C15 Ru2 125.6(4)
C15 C16 C17 109.1(6)
C15 C16 C21 127.6(6)
C17 C16 C21 122.8(6)
C15 C16 Ru2 72.4(3)
C17 C16 Ru2 70.1(3)
C21 C16 Ru2 130.2(4)
C13 C17 C16 107.0(6)
C13 C17 C22 126.2(7)
C16 C17 C22 126.4(6)
C13 C17 Ru2 71.1(4)
C16 C17 Ru2 72.1(4)
C22 C17 Ru2 127.8(5)
C13 C18 H18A 109.5(4)
C13 C18 H18B 109.5(4)
H18A C18 H18B 109.5
C13 C18 H18C 109.5(4)
H18A C18 H18C 109.5
H18B C18 H18C 109.5
C14 C19 H19A 109.5(3)
C14 C19 H19B 109.5(4)
H19A C19 H19B 109.5
C14 C19 H19C 109.5(4)
H19A C19 H19C 109.5
H19B C19 H19C 109.5
C15 C20 H20A 109.5(3)
C15 C20 H20B 109.5(4)
H20A C20 H20B 109.5
C15 C20 H20C 109.5(4)
H20A C20 H20C 109.5
H20B C20 H20C 109.5
C16 C21 H21A 109.5(4)
C16 C21 H21B 109.5(3)
H21A C21 H21B 109.5
C16 C21 H21C 109.5(4)
H21A C21 H21C 109.5
H21B C21 H21C 109.5
C17 C22 H22A 109.5(4)
C17 C22 H22B 109.5(4)
H22A C22 H22B 109.5
C17 C22 H22C 109.5(4)
H22A C22 H22C 109.5
H22B C22 H22C 109.5
C2 B3 C1 57.1(4)
C2 B3 B8 107.1(5)
C1 B3 B8 106.8(6)
C2 B3 B7 59.3(4)
C1 B3 B7 106.0(5)
B8 B3 B7 61.8(5)
C2 B3 B4 105.4(5)
C1 B3 B4 58.4(4)
B8 B3 B4 61.9(5)
B7 B3 B4 111.0(6)
C2 B3 H3 124.1(3)
C1 B3 H3 124.4(3)
B8 B3 H3 120.7(4)
B7 B3 H3 120.5(4)
B4 B3 H3 121.0(4)
C1 B4 B3 59.8(4)
C1 B4 B8 104.9(5)
B3 B4 B8 58.2(4)
C1 B4 B5 59.2(4)
B3 B4 B5 108.1(5)
B8 B4 B5 107.8(6)
C1 B4 B9 104.0(5)
B3 B4 B9 105.9(6)
B8 B4 B9 60.1(5)
B5 B4 B9 59.0(5)
C1 B4 H4 124.0(4)
B3 B4 H4 122.3(4)
B8 B4 H4 122.7(4)
B5 B4 H4 121.4(4)
B9 B4 H4 123.6(3)
C1 B5 B6 59.7(4)
C1 B5 B9 104.7(5)
B6 B5 B9 107.0(6)
C1 B5 B10 105.0(5)
B6 B5 B10 59.2(4)
B9 B5 B10 59.6(5)
C1 B5 B4 57.8(4)
B6 B5 B4 108.0(5)
B9 B5 B4 61.1(5)
B10 B5 B4 108.7(6)
C1 B5 H5 124.6(4)
B6 B5 H5 121.8(4)
B9 B5 H5 122.5(4)
B10 B5 H5 122.4(4)
B4 B5 H5 121.1(4)
C2 B6 C1 56.6(4)
C2 B6 B10 105.5(6)
C1 B6 B10 105.6(5)
C2 B6 B5 104.6(5)
C1 B6 B5 58.7(4)
B10 B6 B5 60.8(4)
C2 B6 B11 58.4(4)
C1 B6 B11 104.4(5)
B10 B6 B11 61.0(5)
B5 B6 B11 109.0(6)
C2 B6 H6 124.8(3)
C1 B6 H6 124.8(3)
B10 B6 H6 121.9(4)
B5 B6 H6 121.6(4)
B11 B6 H6 121.8(3)
C2 B7 B3 59.9(4)
C2 B7 B8 105.4(5)
B3 B7 B8 58.9(4)
C2 B7 B12 104.5(6)
B3 B7 B12 107.3(6)
B8 B7 B12 60.5(5)
C2 B7 B11 58.7(4)
B3 B7 B11 108.7(6)
B8 B7 B11 108.8(6)
B12 B7 B11 59.8(4)
C2 B7 H7 124.3(3)
B3 B7 H7 121.6(4)
B8 B7 H7 122.1(4)
B12 B7 H7 122.8(4)
B11 B7 H7 121.1(4)
B3 B8 B7 59.3(4)
B3 B8 B4 59.9(4)
B7 B8 B4 107.3(5)
B3 B8 B12 106.9(5)
B7 B8 B12 59.8(4)
B4 B8 B12 107.4(6)
B3 B8 B9 107.5(6)
B7 B8 B9 106.8(6)
B4 B8 B9 60.4(5)
B12 B8 B9 58.9(5)
B3 B8 H8 122.2(4)
B7 B8 H8 122.4(4)
B4 B8 H8 121.6(4)
B12 B8 H8 122.4(4)
B9 B8 H8 122.2(4)
B12 B9 B10 60.5(5)
B12 B9 B5 108.6(6)
B10 B9 B5 60.7(4)
B12 B9 B8 60.3(5)
B10 B9 B8 109.0(6)
B5 B9 B8 108.1(6)
B12 B9 B4 107.7(6)
B10 B9 B4 108.6(5)
B5 B9 B4 59.9(4)
B8 B9 B4 59.5(5)
B12 B9 H9 121.5(4)
B10 B9 H9 120.8(4)
B5 B9 H9 121.4(4)
B8 B9 H9 121.6(4)
B4 B9 H9 122.1(3)
B6 B10 B9 107.8(6)
B6 B10 B12 107.5(6)
B9 B10 B12 59.7(5)
B6 B10 B5 60.0(4)
B9 B10 B5 59.7(4)
B12 B10 B5 107.2(6)
B6 B10 B11 60.1(4)
B9 B10 B11 107.5(6)
B12 B10 B11 59.5(4)
B5 B10 B11 107.7(6)
B6 B10 H10 121.7(4)
B9 B10 H10 122.0(4)
B12 B10 H10 122.3(4)
B5 B10 H10 122.0(4)
B11 B10 H10 122.0(4)
C2 B11 B6 59.4(4)
C2 B11 B12 104.5(5)
B6 B11 B12 107.0(5)
C2 B11 B10 104.7(5)
B6 B11 B10 59.0(4)
B12 B11 B10 59.9(4)
C2 B11 B7 58.5(4)
B6 B11 B7 107.9(5)
B12 B11 B7 60.0(4)
B10 B11 B7 108.0(5)
C2 B11 H11 124.5(3)
B6 B11 H11 121.9(3)
B12 B11 H11 122.8(4)
B10 B11 H11 122.6(4)
B7 B11 H11 121.5(4)
B9 B12 B7 108.2(6)
B9 B12 B10 59.8(5)
B7 B12 B10 108.6(6)
B9 B12 B11 108.3(6)
B7 B12 B11 60.2(4)
B10 B12 B11 60.5(4)
B9 B12 B8 60.8(5)
B7 B12 B8 59.7(4)
B10 B12 B8 108.9(6)
B11 B12 B8 108.4(6)
B9 B12 H12 121.6(4)
B7 B12 H12 121.7(4)
B10 B12 H12 121.2(4)
B11 B12 H12 121.4(4)
B8 B12 H12 121.3(4)

loop_
_geom_bond_atom_site_label_1
_geom_bond_atom_site_label_2
_geom_bond_distance
Ru1 C6 2.193(6)
Ru1 C5 2.196(6)
Ru1 C4 2.208(6)
Ru1 C7 2.227(6)
Ru1 C3 2.233(6)
Ru1 Se1 2.4237(9)
Ru1 Se3 2.4430(10)
Ru1 Se2 2.5399(9)
Ru1 Ru2 2.7177(9)
Ru2 C14 2.199(6)
Ru2 C13 2.198(7)
Ru2 C17 2.204(6)
Ru2 C16 2.231(5)
Ru2 C15 2.245(6)
Ru2 Se1 2.4097(10)
Ru2 Se3 2.4395(9)
Ru2 Se2 2.5687(9)
Se1 C1 1.981(7)
Se2 C2 1.997(6)
C1 C2 1.641(8)
C1 B4 1.693(9)
C1 B5 1.718(9)
C1 B3 1.717(9)
C1 B6 1.735(9)
C2 B11 1.706(10)
C2 B7 1.703(10)
C2 B3 1.713(9)
C2 B6 1.724(9)
C3 C7 1.411(9)
C3 C4 1.449(10)
C3 C8 1.497(9)
C4 C5 1.408(8)
C4 C9 1.491(9)
C5 C6 1.441(9)
C5 C10 1.472(9)
C6 C7 1.387(9)
C6 C11 1.496(8)
C7 C12 1.507(9)
C8 H8A 0.96
C8 H8B 0.96
C8 H8C 0.96
C9 H9A 0.96
C9 H9B 0.96
C9 H9C 0.96
C10 H10A 0.96
C10 H10B 0.96
C10 H10C 0.96
C11 H11A 0.96
C11 H11B 0.96
C11 H11C 0.96
C12 H12A 0.96
C12 H12B 0.96
C12 H12C 0.96
C13 C17 1.414(9)
C13 C14 1.431(9)
C13 C18 1.502(9)
C14 C15 1.406(9)
C14 C19 1.518(8)
C15 C16 1.394(9)
C15 C20 1.515(9)
C16 C17 1.434(9)
C16 C21 1.505(9)
C17 C22 1.486(9)
C18 H18A 0.96
C18 H18B 0.96
C18 H18C 0.96
C19 H19A 0.96
C19 H19B 0.96
C19 H19C 0.96
C20 H20A 0.96
C20 H20B 0.96
C20 H20C 0.96
C21 H21A 0.96
C21 H21B 0.96
C21 H21C 0.96
C22 H22A 0.96
C22 H22B 0.96
C22 H22C 0.96
B3 B8 1.721(11)
B3 B7 1.728(10)
B3 B4 1.752(11)
B3 H3 1.10
B4 B8 1.787(12)
B4 B5 1.783(11)
B4 B9 1.804(12)
B4 H4 1.10
B5 B6 1.768(10)
B5 B9 1.765(12)
B5 B10 1.782(12)
B5 H5 1.10
B6 B10 1.753(10)
B6 B11 1.772(11)
B6 H6 1.10
B7 B8 1.772(10)
B7 B12 1.774(11)
B7 B11 1.778(11)
B7 H7 1.10
B8 B12 1.787(12)
B8 B9 1.797(12)
B8 H8 1.10
B9 B12 1.763(12)
B9 B10 1.764(11)
B9 H9 1.10
B10 B12 1.777(12)
B10 B11 1.788(11)
B10 H10 1.10
B11 B12 1.770(11)
B11 H11 1.10
B12 H12 1.10
